data_7016275
loop_
_publ_author_name
'Xu, Xiaofeng'
'Sun, Hongjian'
'Shi, Yujie'
'Jia, Jiong'
'Li, Xiaoyan'

_publ_section_title
;
 Imine-assisted C-F bond activation by electron-rich iron complexes
 supported by trimethylphosphine.
;
_journal_issue 31
_journal_name_full 'Dalton transactions (Cambridge, England : 2003)'
_journal_page_first 7866
_journal_page_last 7872
_journal_paper_doi 10.1039/c1dt10843c
_journal_volume 40
_journal_year 2011
_chemical_formula_moiety 'C70, C27 H26 Ni P2, 0.5(C6 H4 Cl2)'
_chemical_formula_sum 'C100 H28 Cl Ni P2'
_chemical_formula_weight 1385.32
_chemical_name_systematic
;
?
;
_space_group_IT_number 2
_symmetry_cell_setting triclinic
_symmetry_space_group_name_Hall '-P 1'
_symmetry_space_group_name_H-M 'P -1'
_atom_sites_solution_hydrogens geom
_atom_sites_solution_primary direct
_atom_sites_solution_secondary difmap
_audit_creation_method SHELXL-97
_cell_angle_alpha 100.191(4)
_cell_angle_beta 97.361(4)
_cell_angle_gamma 97.999(4)
_cell_formula_units_Z 2
_cell_length_a 10.5609(6)
_cell_length_b 14.0596(7)
_cell_length_c 19.888(1)
_cell_measurement_reflns_used 16023
_cell_measurement_temperature 130(1)
_cell_measurement_theta_max 31.1926
_cell_measurement_theta_min 1.4892
_cell_volume 2842.6(3)
_computing_cell_refinement
;
CrysAlisPro, Agilent Technologies,
Version 1.171.34.46 (release 25-11-2010 CrysAlis171 .NET)
(compiled Nov 25 2010,17:55:46)
;
_computing_data_collection
;
CrysAlisPro, Agilent Technologies,
Version 1.171.34.46 (release 25-11-2010 CrysAlis171 .NET)
(compiled Nov 25 2010,17:55:46)
;
_computing_data_reduction
;
CrysAlisPro, Agilent Technologies,
Version 1.171.34.46 (release 25-11-2010 CrysAlis171 .NET)
(compiled Nov 25 2010,17:55:46)
;
_computing_structure_refinement 'SHELXL-97 (Sheldrick, 2008)'
_computing_structure_solution
;
SIR 2004 : An improved tool for crystal structure determination and refinement
Burla, M.C., Camalli, M., Carrozzini, B., Cascarano, G.L., Giacovazzo,
C., Polidori, G. & Spagna, R. (2003). J. Appl. Cryst., 36, 1103
;
_diffrn_ambient_temperature 130(1)
_diffrn_detector_area_resol_mean 10.4752
_diffrn_measured_fraction_theta_full 0.998
_diffrn_measured_fraction_theta_max 0.860
_diffrn_measurement_device_type 'Xcalibur, Ruby, Gemini'
_diffrn_measurement_method '\w scans'
_diffrn_radiation_monochromator graphite
_diffrn_radiation_source 'Enhance (Mo) X-ray Source'
_diffrn_radiation_type 'Mo K\a'
_diffrn_radiation_wavelength 0.7107
_diffrn_reflns_av_R_equivalents 0.0386
_diffrn_reflns_av_sigmaI/netI 0.0534
_diffrn_reflns_limit_h_max 15
_diffrn_reflns_limit_h_min -14
_diffrn_reflns_limit_k_max 16
_diffrn_reflns_limit_k_min -19
_diffrn_reflns_limit_l_max 26
_diffrn_reflns_limit_l_min -28
_diffrn_reflns_number 33893
_diffrn_reflns_theta_full 26.00
_diffrn_reflns_theta_max 31.26
_diffrn_reflns_theta_min 1.49
_exptl_absorpt_coefficient_mu 0.509
_exptl_absorpt_correction_T_max 1.00000
_exptl_absorpt_correction_T_min 0.69388
_exptl_absorpt_correction_type multi-scan
_exptl_absorpt_process_details
;
CrysAlisPro, Agilent Technologies,
Version 1.171.34.46 (release 25-11-2010 CrysAlis171 .NET)
(compiled Nov 25 2010,17:55:46)
Empirical absorption correction using spherical harmonics,
implemented in SCALE3 ABSPACK scaling algorithm.
;
_exptl_crystal_colour black
_exptl_crystal_density_diffrn 1.619
_exptl_crystal_density_method 'not measured'
_exptl_crystal_description pike
_exptl_crystal_F_000 1406
_exptl_crystal_size_max 0.17
_exptl_crystal_size_mid 0.12
_exptl_crystal_size_min 0.12
_refine_diff_density_max 0.875
_refine_diff_density_min -0.963
_refine_diff_density_rms 0.098
_refine_ls_extinction_method none
_refine_ls_goodness_of_fit_ref 1.036
_refine_ls_hydrogen_treatment constr
_refine_ls_matrix_type full
_refine_ls_number_parameters 926
_refine_ls_number_reflns 15949
_refine_ls_number_restraints 0
_refine_ls_restrained_S_all 1.036
_refine_ls_R_factor_all 0.0700
_refine_ls_R_factor_gt 0.0558
_refine_ls_shift/su_max 0.000
_refine_ls_shift/su_mean 0.000
_refine_ls_structure_factor_coef Fsqd
_refine_ls_weighting_details 'calc w=1/[\s^2^(Fo^2^)+(0.0802P)^2^+2.3791P] where P=(Fo^2^+2Fc^2^)/3'
_refine_ls_weighting_scheme calc
_refine_ls_wR_factor_gt 0.1431
_refine_ls_wR_factor_ref 0.1530
_reflns_number_gt 13129
_reflns_number_total 15949
_reflns_threshold_expression >2\s(I)
_cod_data_source_file c1dt10843c.txt
_cod_data_source_block C70_Ni(dppp)_(DCB)_130K
_cod_database_code 7016275

loop_
_symmetry_equiv_pos_as_xyz
'x, y, z'
'-x, -y, -z'

loop_
_atom_site_label
_atom_site_type_symbol
_atom_site_fract_x
_atom_site_fract_y
_atom_site_fract_z
_atom_site_U_iso_or_equiv
_atom_site_adp_type
_atom_site_occupancy
_atom_site_symmetry_multiplicity
_atom_site_calc_flag
_atom_site_refinement_flags
_atom_site_disorder_assembly
_atom_site_disorder_group
C1 C 0.5684(2) 0.73618(17) 0.34847(13) 0.0236(5) Uani 1 1 d . . .
C2 C 0.6230(2) 0.73567(16) 0.28519(13) 0.0242(5) Uani 1 1 d . . .
C3 C 0.7110(2) 0.66631(18) 0.28220(13) 0.0233(5) Uani 1 1 d . . .
C4 C 0.7110(2) 0.62349(18) 0.34339(13) 0.0233(5) Uani 1 1 d . . .
C5 C 0.6226(2) 0.66691(17) 0.38471(13) 0.0228(5) Uani 1 1 d . . .
C6 C 0.4400(2) 0.74497(16) 0.34877(13) 0.0235(5) Uani 1 1 d . . .
C7 C 0.3610(2) 0.75279(15) 0.28579(13) 0.0220(5) Uani 1 1 d . . .
C8 C 0.4129(2) 0.75187(15) 0.22566(14) 0.0231(5) Uani 1 1 d . . .
C9 C 0.5462(2) 0.74333(16) 0.22509(14) 0.0236(5) Uani 1 1 d . . .
C10 C 0.5539(2) 0.68278(16) 0.15956(13) 0.0219(5) Uani 1 1 d . . .
C11 C 0.6377(2) 0.61629(17) 0.15658(13) 0.0218(5) Uani 1 1 d . . .
C12 C 0.7181(2) 0.60782(18) 0.21895(13) 0.0229(5) Uani 1 1 d . . .
C13 C 0.7249(2) 0.50561(18) 0.21466(13) 0.0217(5) Uani 1 1 d . . .
C14 C 0.7252(2) 0.46483(18) 0.27273(13) 0.0229(5) Uani 1 1 d . . .
C15 C 0.7183(2) 0.52502(18) 0.33873(13) 0.0224(5) Uani 1 1 d . . .
C16 C 0.6388(2) 0.46612(18) 0.37438(13) 0.0223(5) Uani 1 1 d . . .
C17 C 0.5549(2) 0.50701(18) 0.41368(12) 0.0212(5) Uani 1 1 d . . .
C18 C 0.5464(2) 0.60956(17) 0.41889(12) 0.0219(5) Uani 1 1 d . . .
C19 C 0.4135(2) 0.61890(17) 0.41863(12) 0.0215(5) Uani 1 1 d . . .
C20 C 0.3610(2) 0.68440(17) 0.38408(12) 0.0219(5) Uani 1 1 d . . .
C21 C 0.2336(2) 0.69931(15) 0.28330(13) 0.0207(5) Uani 1 1 d . . .
C22 C 0.1570(2) 0.65107(15) 0.21943(13) 0.0200(5) Uani 1 1 d . . .
C23 C 0.2117(2) 0.65068(15) 0.15569(13) 0.0198(4) Uani 1 1 d . . .
C24 C 0.3394(2) 0.69788(15) 0.16036(13) 0.0219(5) Uani 1 1 d . . .
C25 C 0.4266(2) 0.65547(16) 0.11992(13) 0.0212(5) Uani 1 1 d . . .
C26 C 0.3880(2) 0.56423(16) 0.07369(12) 0.0196(4) Uani 1 1 d . . .
C27 C 0.4771(2) 0.49379(17) 0.07089(11) 0.0192(4) Uani 1 1 d . . .
C28 C 0.5981(2) 0.52021(17) 0.11376(12) 0.0205(4) Uani 1 1 d . . .
C29 C 0.6512(2) 0.45171(17) 0.14917(13) 0.0205(4) Uani 1 1 d . . .
C30 C 0.5856(2) 0.35583(17) 0.14260(13) 0.0203(4) Uani 1 1 d . . .
C31 C 0.5857(2) 0.31263(16) 0.20488(13) 0.0197(4) Uani 1 1 d . . .
C32 C 0.6523(2) 0.36919(17) 0.26877(13) 0.0216(5) Uani 1 1 d . . .
C33 C 0.5986(2) 0.37008(18) 0.33098(13) 0.0217(5) Uani 1 1 d . . .
C34 C 0.4777(2) 0.31350(16) 0.33164(12) 0.0191(4) Uani 1 1 d . . .
C35 C 0.3892(2) 0.35758(16) 0.37271(11) 0.0175(4) Uani 1 1 d . . .
C36 C 0.4277(2) 0.45432(17) 0.41109(11) 0.0189(4) Uani 1 1 d . . .
C37 C 0.3403(2) 0.52315(17) 0.41406(11) 0.0188(4) Uani 1 1 d . . .
C38 C 0.2126(2) 0.49702(16) 0.37867(11) 0.0165(4) Uani 1 1 d . . .
C39 C 0.1574(2) 0.56691(16) 0.34265(12) 0.0176(4) Uani 1 1 d . . .
C40 C 0.2343(2) 0.65785(16) 0.34403(12) 0.0202(5) Uani 1 1 d . . .
C41 C 0.0627(2) 0.57137(16) 0.22291(12) 0.0180(4) Uani 1 1 d . . .
C42 C 0.0133(2) 0.49454(16) 0.16313(12) 0.0176(4) Uani 1 1 d . . .
C43 C 0.0640(2) 0.49479(16) 0.10236(12) 0.0180(4) Uani 1 1 d . . .
C44 C 0.1677(2) 0.57113(16) 0.09939(12) 0.0190(4) Uani 1 1 d . . .
C45 C 0.2544(2) 0.52876(16) 0.05901(12) 0.0192(4) Uani 1 1 d . . .
C46 C 0.2054(2) 0.42536(16) 0.03678(11) 0.0185(4) Uani 1 1 d . . .
C47 C 0.2898(2) 0.35914(16) 0.03390(11) 0.0179(4) Uani 1 1 d . . .
C48 C 0.4265(2) 0.39365(17) 0.05361(11) 0.0191(4) Uani 1 1 d . . .
C49 C 0.4795(2) 0.32525(16) 0.08900(12) 0.0182(4) Uani 1 1 d . . .
C50 C 0.3766(2) 0.24807(16) 0.09152(12) 0.0186(4) Uani 1 1 d . . .
C51 C 0.3756(2) 0.20847(15) 0.15071(12) 0.0183(4) Uani 1 1 d . . .
C52 C 0.4789(2) 0.24285(16) 0.20820(13) 0.0190(4) Uani 1 1 d . . .
C53 C 0.4257(2) 0.24305(15) 0.27063(12) 0.0174(4) Uani 1 1 d . . .
C54 C 0.2892(2) 0.20801(14) 0.25225(12) 0.0164(4) Uani 1 1 d . . .
C55 C 0.2058(2) 0.24992(14) 0.29133(11) 0.0147(4) Uani 1 1 d . . .
C56 C 0.2561(2) 0.32770(15) 0.34961(11) 0.0158(4) Uani 1 1 d . . .
C57 C 0.1690(2) 0.39646(15) 0.35250(11) 0.0147(4) Uani 1 1 d . . .
C58 C 0.0648(2) 0.36136(15) 0.29623(11) 0.0141(4) Uani 1 1 d . . .
C59 C 0.01282(19) 0.42700(15) 0.26234(11) 0.0146(4) Uani 1 1 d . . .
C60 C 0.0629(2) 0.52975(15) 0.28358(12) 0.0167(4) Uani 1 1 d . . .
C61 C -0.01892(19) 0.40473(15) 0.18683(11) 0.0151(4) Uani 1 1 d . . .
C62 C 0.0862(2) 0.40465(16) 0.06321(11) 0.0176(4) Uani 1 1 d . . .
C63 C 0.2598(2) 0.26829(16) 0.05742(11) 0.0177(4) Uani 1 1 d . . .
C64 C 0.2581(2) 0.18533(14) 0.17712(12) 0.0167(4) Uani 1 1 d . . .
C65 C 0.0781(2) 0.26347(15) 0.26032(11) 0.0140(4) Uani 1 1 d . . .
C66 C 0.0035(2) 0.31767(15) 0.14976(11) 0.0144(4) Uani 1 1 d . . .
C67 C 0.0582(2) 0.31793(16) 0.08719(11) 0.0157(4) Uani 1 1 d . . .
C68 C 0.1458(2) 0.24887(15) 0.08417(11) 0.0156(4) Uani 1 1 d . . .
C69 C 0.1441(2) 0.20531(14) 0.14462(11) 0.0145(4) Uani 1 1 d . . .
C70 C 0.0439(2) 0.23901(14) 0.18348(11) 0.0138(4) Uani 1 1 d . . .
Ni1 Ni -0.06776(3) 0.159012(18) 0.229489(14) 0.01253(8) Uani 1 1 d . . .
P1 P -0.12737(5) 0.12099(4) 0.32215(3) 0.01216(11) Uani 1 1 d . . .
P2 P -0.20422(5) 0.05306(4) 0.15428(3) 0.01247(11) Uani 1 1 d . . .
C71 C -0.3018(2) 0.08641(16) 0.31365(12) 0.0171(4) Uani 1 1 d . . .
H71A H -0.3248 0.0739 0.3584 0.020 Uiso 1 1 calc R . .
H71B H -0.3443 0.1411 0.3019 0.020 Uiso 1 1 calc R . .
C72 C -0.3515(2) -0.00525(16) 0.25760(12) 0.0192(4) Uani 1 1 d . . .
H72A H -0.4399 -0.0324 0.2638 0.023 Uiso 1 1 calc R . .
H72B H -0.2957 -0.0549 0.2645 0.023 Uiso 1 1 calc R . .
C73 C -0.3556(2) 0.01023(16) 0.18279(12) 0.0168(4) Uani 1 1 d . . .
H73A H -0.4146 0.0578 0.1759 0.020 Uiso 1 1 calc R . .
H73B H -0.3954 -0.0528 0.1516 0.020 Uiso 1 1 calc R . .
C74 C -0.0837(2) 0.21459(15) 0.40034(10) 0.0139(4) Uani 1 1 d . . .
C75 C -0.1672(2) 0.27718(18) 0.42194(13) 0.0241(5) Uani 1 1 d . . .
H75 H -0.2538 0.2663 0.3986 0.029 Uiso 1 1 calc R . .
C76 C -0.1264(3) 0.35525(19) 0.47695(14) 0.0303(6) Uani 1 1 d . . .
H76 H -0.1849 0.3976 0.4910 0.036 Uiso 1 1 calc R . .
C77 C -0.0015(3) 0.37193(18) 0.51148(12) 0.0264(5) Uani 1 1 d . . .
H77 H 0.0266 0.4255 0.5494 0.032 Uiso 1 1 calc R . .
C78 C 0.0822(2) 0.31036(18) 0.49056(12) 0.0234(5) Uani 1 1 d . . .
H78 H 0.1686 0.3214 0.5142 0.028 Uiso 1 1 calc R . .
C79 C 0.0416(2) 0.23202(17) 0.43511(12) 0.0193(4) Uani 1 1 d . . .
H79 H 0.1006 0.1901 0.4210 0.023 Uiso 1 1 calc R . .
C80 C -0.0705(2) 0.01487(15) 0.34707(12) 0.0183(4) Uani 1 1 d . . .
C81 C 0.0015(3) -0.0373(2) 0.30548(15) 0.0325(6) Uani 1 1 d . . .
H81 H 0.0296 -0.0137 0.2670 0.039 Uiso 1 1 calc R . .
C82 C 0.0325(4) -0.1256(2) 0.32081(19) 0.0497(9) Uani 1 1 d . . .
H82 H 0.0796 -0.1630 0.2915 0.060 Uiso 1 1 calc R . .
C83 C -0.0032(4) -0.1585(2) 0.3764(2) 0.0479(9) Uani 1 1 d . . .
H83 H 0.0194 -0.2185 0.3859 0.057 Uiso 1 1 calc R . .
C84 C -0.0718(4) -0.1061(2) 0.41936(19) 0.0454(8) Uani 1 1 d . . .
H84 H -0.0952 -0.1287 0.4590 0.055 Uiso 1 1 calc R . .
C85 C -0.1065(3) -0.0199(2) 0.40435(15) 0.0331(6) Uani 1 1 d . . .
H85 H -0.1555 0.0159 0.4335 0.040 Uiso 1 1 calc R . .
C86 C -0.1312(2) -0.05376(14) 0.12760(11) 0.0142(4) Uani 1 1 d . . .
C87 C -0.1656(2) -0.14442(16) 0.14405(13) 0.0219(5) Uani 1 1 d . . .
H87 H -0.2357 -0.1550 0.1689 0.026 Uiso 1 1 calc R . .
C88 C -0.0982(3) -0.22002(17) 0.12444(13) 0.0242(5) Uani 1 1 d . . .
H88 H -0.1212 -0.2817 0.1367 0.029 Uiso 1 1 calc R . .
C89 C 0.0014(2) -0.20627(17) 0.08741(12) 0.0220(5) Uani 1 1 d . . .
H89 H 0.0471 -0.2583 0.0740 0.026 Uiso 1 1 calc R . .
C90 C 0.0353(2) -0.11644(17) 0.06959(13) 0.0222(5) Uani 1 1 d . . .
H90 H 0.1033 -0.1071 0.0432 0.027 Uiso 1 1 calc R . .
C91 C -0.0296(2) -0.04050(16) 0.09004(12) 0.0198(4) Uani 1 1 d . . .
H91 H -0.0049 0.0214 0.0785 0.024 Uiso 1 1 calc R . .
C92 C -0.2657(2) 0.08069(15) 0.07138(11) 0.0140(4) Uani 1 1 d . . .
C93 C -0.3148(2) 0.00687(15) 0.01351(12) 0.0178(4) Uani 1 1 d . . .
H93 H -0.3144 -0.0597 0.0166 0.021 Uiso 1 1 calc R . .
C94 C -0.3641(2) 0.02978(16) -0.04819(12) 0.0198(4) Uani 1 1 d . . .
H94 H -0.3974 -0.0211 -0.0873 0.024 Uiso 1 1 calc R . .
C95 C -0.3651(2) 0.12673(16) -0.05344(12) 0.0191(4) Uani 1 1 d . . .
H95 H -0.3988 0.1423 -0.0961 0.023 Uiso 1 1 calc R . .
C96 C -0.3172(2) 0.20065(15) 0.00345(12) 0.0175(4) Uani 1 1 d . . .
H96 H -0.3178 0.2671 0.0000 0.021 Uiso 1 1 calc R . .
C97 C -0.2680(2) 0.17759(15) 0.06591(11) 0.0156(4) Uani 1 1 d . . .
H97 H -0.2358 0.2286 0.1051 0.019 Uiso 1 1 calc R . .
Cl1 Cl 0.4789(3) 0.1368(2) 0.45655(15) 0.0816(7) Uani 0.50 1 d P . 1
Cl2 Cl 0.2945(3) -0.0629(2) 0.44803(17) 0.1000(11) Uani 0.50 1 d P . 1
C1S C 0.5316(8) 0.0461(6) 0.4954(6) 0.0696(10) Uiso 0.50 1 d PG . 1
C2S C 0.4465(6) -0.0394(6) 0.4937(6) 0.0696(10) Uiso 0.50 1 d PG . 1
C3S C 0.4884(6) -0.1128(5) 0.5250(4) 0.0696(10) Uiso 0.50 1 d PG . 1
H3S H 0.4303 -0.1713 0.5238 0.084 Uiso 0.50 1 calc PR . 1
C4S C 0.6155(6) -0.1006(4) 0.5581(3) 0.0696(10) Uiso 0.50 1 d PG . 1
H4S H 0.6441 -0.1508 0.5795 0.084 Uiso 0.50 1 calc PR . 1
C5S C 0.7006(5) -0.0151(5) 0.5598(3) 0.0696(10) Uiso 0.50 1 d PG . 1
H5S H 0.7874 -0.0068 0.5824 0.084 Uiso 0.50 1 calc PR . 1
C6S C 0.6587(7) 0.0583(4) 0.5285(4) 0.0696(10) Uiso 0.50 1 d PG . 1
H6S H 0.7169 0.1167 0.5297 0.084 Uiso 0.50 1 calc PR . 1

loop_
_atom_site_aniso_label
_atom_site_aniso_U_11
_atom_site_aniso_U_22
_atom_site_aniso_U_33
_atom_site_aniso_U_23
_atom_site_aniso_U_13
_atom_site_aniso_U_12
C1 0.0236(12) 0.0158(10) 0.0247(12) -0.0037(9) 0.0008(9) -0.0071(8)
C2 0.0235(12) 0.0143(10) 0.0288(13) -0.0009(9) 0.0030(10) -0.0096(8)
C3 0.0128(10) 0.0245(11) 0.0278(12) 0.0034(9) 0.0005(9) -0.0084(8)
C4 0.0132(10) 0.0281(12) 0.0234(12) 0.0024(9) -0.0033(9) -0.0053(8)
C5 0.0180(11) 0.0227(11) 0.0205(11) -0.0028(9) -0.0036(9) -0.0058(8)
C6 0.0279(12) 0.0107(10) 0.0271(12) -0.0054(8) 0.0047(10) -0.0025(8)
C7 0.0267(12) 0.0059(9) 0.0318(13) -0.0001(8) 0.0045(10) 0.0020(8)
C8 0.0271(12) 0.0083(9) 0.0332(13) 0.0056(9) 0.0034(10) 0.0003(8)
C9 0.0250(12) 0.0127(10) 0.0315(13) 0.0074(9) 0.0039(10) -0.0056(8)
C10 0.0247(12) 0.0165(10) 0.0240(12) 0.0089(9) 0.0056(9) -0.0057(8)
C11 0.0189(11) 0.0232(11) 0.0223(11) 0.0076(9) 0.0074(9) -0.0072(8)
C12 0.0121(10) 0.0284(12) 0.0267(12) 0.0060(9) 0.0054(9) -0.0048(8)
C13 0.0089(9) 0.0296(12) 0.0274(12) 0.0054(9) 0.0068(9) 0.0026(8)
C14 0.0088(9) 0.0304(12) 0.0301(13) 0.0063(10) 0.0027(9) 0.0053(8)
C15 0.0091(9) 0.0326(12) 0.0226(11) 0.0061(9) -0.0036(8) -0.0012(8)
C16 0.0133(10) 0.0317(12) 0.0199(11) 0.0079(9) -0.0066(8) 0.0017(8)
C17 0.0185(11) 0.0296(12) 0.0124(10) 0.0054(8) -0.0049(8) -0.0017(9)
C18 0.0211(11) 0.0253(11) 0.0126(10) -0.0032(8) -0.0041(8) -0.0038(9)
C19 0.0221(11) 0.0237(11) 0.0133(10) -0.0061(8) 0.0040(8) -0.0032(9)
C20 0.0229(11) 0.0173(10) 0.0211(11) -0.0070(8) 0.0054(9) 0.0000(8)
C21 0.0223(11) 0.0091(9) 0.0309(12) 0.0000(8) 0.0064(9) 0.0068(8)
C22 0.0192(10) 0.0122(9) 0.0311(13) 0.0058(8) 0.0029(9) 0.0097(8)
C23 0.0234(11) 0.0120(9) 0.0266(12) 0.0100(8) 0.0003(9) 0.0071(8)
C24 0.0271(12) 0.0099(9) 0.0305(13) 0.0115(8) 0.0028(10) 0.0017(8)
C25 0.0248(12) 0.0166(10) 0.0234(12) 0.0118(9) 0.0035(9) -0.0024(8)
C26 0.0236(11) 0.0206(11) 0.0157(10) 0.0104(8) 0.0034(9) -0.0015(8)
C27 0.0244(11) 0.0234(11) 0.0119(10) 0.0071(8) 0.0105(8) -0.0010(8)
C28 0.0181(10) 0.0246(11) 0.0204(11) 0.0063(9) 0.0108(9) -0.0001(8)
C29 0.0133(10) 0.0263(11) 0.0240(12) 0.0048(9) 0.0101(9) 0.0044(8)
C30 0.0172(10) 0.0220(11) 0.0251(12) 0.0034(9) 0.0127(9) 0.0080(8)
C31 0.0152(10) 0.0197(10) 0.0282(12) 0.0050(9) 0.0079(9) 0.0116(8)
C32 0.0122(10) 0.0268(12) 0.0291(12) 0.0092(9) 0.0027(9) 0.0106(8)
C33 0.0144(10) 0.0273(12) 0.0252(12) 0.0098(9) -0.0023(9) 0.0086(8)
C34 0.0192(10) 0.0202(10) 0.0208(11) 0.0130(8) -0.0014(9) 0.0063(8)
C35 0.0208(11) 0.0216(10) 0.0111(9) 0.0096(8) -0.0008(8) 0.0022(8)
C36 0.0216(11) 0.0259(11) 0.0070(9) 0.0042(8) -0.0009(8) -0.0017(8)
C37 0.0223(11) 0.0224(11) 0.0083(9) -0.0020(8) 0.0034(8) -0.0019(8)
C38 0.0186(10) 0.0195(10) 0.0103(9) -0.0009(7) 0.0068(8) 0.0003(8)
C39 0.0182(10) 0.0176(10) 0.0166(10) -0.0032(8) 0.0089(8) 0.0040(8)
C40 0.0217(11) 0.0132(10) 0.0239(11) -0.0055(8) 0.0076(9) 0.0045(8)
C41 0.0122(9) 0.0176(10) 0.0263(11) 0.0043(8) 0.0031(8) 0.0101(8)
C42 0.0110(9) 0.0184(10) 0.0242(11) 0.0067(8) -0.0014(8) 0.0059(7)
C43 0.0143(10) 0.0206(10) 0.0205(11) 0.0105(8) -0.0044(8) 0.0053(8)
C44 0.0199(11) 0.0184(10) 0.0212(11) 0.0125(8) -0.0019(9) 0.0049(8)
C45 0.0237(11) 0.0203(11) 0.0147(10) 0.0107(8) 0.0001(9) 0.0006(8)
C46 0.0245(11) 0.0210(11) 0.0090(9) 0.0066(8) 0.0003(8) -0.0017(8)
C47 0.0236(11) 0.0214(11) 0.0075(9) 0.0009(7) 0.0051(8) -0.0007(8)
C48 0.0233(11) 0.0231(11) 0.0123(10) 0.0030(8) 0.0105(8) 0.0023(8)
C49 0.0201(11) 0.0196(10) 0.0173(10) 0.0008(8) 0.0124(9) 0.0067(8)
C50 0.0241(11) 0.0155(10) 0.0170(10) -0.0023(8) 0.0111(9) 0.0060(8)
C51 0.0252(11) 0.0087(9) 0.0226(11) 0.0003(8) 0.0085(9) 0.0071(8)
C52 0.0201(11) 0.0146(10) 0.0263(12) 0.0058(8) 0.0069(9) 0.0117(8)
C53 0.0188(10) 0.0149(10) 0.0227(11) 0.0097(8) 0.0036(9) 0.0089(8)
C54 0.0220(11) 0.0083(9) 0.0202(10) 0.0063(7) 0.0035(8) 0.0019(7)
C55 0.0201(10) 0.0111(9) 0.0142(10) 0.0071(7) 0.0042(8) -0.0006(7)
C56 0.0213(11) 0.0164(10) 0.0104(9) 0.0066(7) 0.0037(8) -0.0005(8)
C57 0.0147(9) 0.0191(10) 0.0101(9) 0.0033(7) 0.0055(7) -0.0017(7)
C58 0.0132(9) 0.0160(9) 0.0125(9) 0.0011(7) 0.0070(7) -0.0020(7)
C59 0.0089(9) 0.0166(10) 0.0179(10) 0.0012(8) 0.0054(8) 0.0003(7)
C60 0.0118(9) 0.0153(10) 0.0236(11) -0.0001(8) 0.0072(8) 0.0054(7)
C61 0.0079(8) 0.0187(10) 0.0183(10) 0.0042(8) 0.0011(7) 0.0009(7)
C62 0.0187(10) 0.0224(11) 0.0114(9) 0.0077(8) -0.0024(8) 0.0009(8)
C63 0.0254(11) 0.0157(10) 0.0096(9) -0.0027(7) 0.0062(8) -0.0009(8)
C64 0.0252(11) 0.0064(8) 0.0194(10) 0.0021(7) 0.0067(9) 0.0031(7)
C65 0.0142(9) 0.0129(9) 0.0145(10) 0.0030(7) 0.0035(8) -0.0006(7)
C66 0.0114(9) 0.0159(9) 0.0137(9) 0.0030(7) -0.0004(7) -0.0027(7)
C67 0.0144(9) 0.0187(10) 0.0103(9) 0.0006(7) -0.0028(7) -0.0028(7)
C68 0.0211(10) 0.0124(9) 0.0103(9) -0.0017(7) 0.0021(8) -0.0023(7)
C69 0.0207(10) 0.0074(8) 0.0139(9) -0.0006(7) 0.0047(8) -0.0017(7)
C70 0.0150(9) 0.0121(9) 0.0130(9) 0.0018(7) 0.0029(8) -0.0019(7)
Ni1 0.01411(14) 0.01080(13) 0.01179(13) 0.00230(9) 0.00270(10) -0.00163(9)
P1 0.0141(2) 0.0105(2) 0.0124(2) 0.00309(18) 0.00314(19) 0.00190(17)
P2 0.0139(2) 0.0099(2) 0.0129(2) 0.00172(18) 0.00181(19) 0.00054(17)
C71 0.0162(10) 0.0180(10) 0.0175(10) 0.0034(8) 0.0062(8) 0.0014(7)
C72 0.0199(11) 0.0166(10) 0.0201(11) 0.0033(8) 0.0058(9) -0.0024(8)
C73 0.0136(9) 0.0158(10) 0.0192(10) 0.0009(8) 0.0026(8) -0.0009(7)
C74 0.0202(10) 0.0130(9) 0.0091(9) 0.0041(7) 0.0029(8) 0.0021(7)
C75 0.0242(12) 0.0248(12) 0.0208(11) -0.0014(9) -0.0045(9) 0.0099(9)
C76 0.0383(15) 0.0264(13) 0.0235(13) -0.0063(10) 0.0015(11) 0.0136(11)
C77 0.0375(14) 0.0227(12) 0.0145(11) -0.0017(9) 0.0011(10) 0.0002(10)
C78 0.0231(12) 0.0286(12) 0.0149(10) 0.0034(9) -0.0011(9) -0.0031(9)
C79 0.0197(11) 0.0223(11) 0.0168(10) 0.0053(8) 0.0046(8) 0.0031(8)
C80 0.0223(11) 0.0130(9) 0.0201(11) 0.0046(8) 0.0007(9) 0.0057(8)
C81 0.0401(15) 0.0356(14) 0.0274(13) 0.0059(11) 0.0049(12) 0.0256(12)
C82 0.066(2) 0.0411(17) 0.0458(19) 0.0008(14) 0.0000(17) 0.0410(17)
C83 0.060(2) 0.0243(14) 0.059(2) 0.0135(14) -0.0113(17) 0.0177(13)
C84 0.062(2) 0.0325(16) 0.051(2) 0.0292(14) 0.0077(17) 0.0119(14)
C85 0.0476(17) 0.0279(13) 0.0332(15) 0.0185(11) 0.0156(13) 0.0139(12)
C86 0.0154(9) 0.0116(9) 0.0149(9) 0.0012(7) 0.0019(8) 0.0015(7)
C87 0.0276(12) 0.0161(10) 0.0241(12) 0.0056(9) 0.0109(10) 0.0025(8)
C88 0.0350(13) 0.0139(10) 0.0266(12) 0.0075(9) 0.0082(10) 0.0067(9)
C89 0.0248(12) 0.0213(11) 0.0198(11) 0.0016(9) -0.0021(9) 0.0113(9)
C90 0.0165(10) 0.0249(11) 0.0251(12) 0.0017(9) 0.0058(9) 0.0050(8)
C91 0.0194(11) 0.0158(10) 0.0243(11) 0.0046(8) 0.0056(9) 0.0007(8)
C92 0.0150(9) 0.0136(9) 0.0131(9) 0.0025(7) 0.0017(8) 0.0025(7)
C93 0.0204(11) 0.0122(9) 0.0194(11) 0.0010(8) 0.0010(8) 0.0024(8)
C94 0.0219(11) 0.0155(10) 0.0191(11) 0.0004(8) -0.0013(9) 0.0008(8)
C95 0.0189(10) 0.0202(10) 0.0191(11) 0.0067(8) 0.0017(9) 0.0040(8)
C96 0.0201(10) 0.0127(9) 0.0211(11) 0.0044(8) 0.0035(9) 0.0059(8)
C97 0.0163(10) 0.0134(9) 0.0164(10) 0.0015(7) 0.0019(8) 0.0027(7)
Cl1 0.0811(18) 0.0867(18) 0.0761(17) 0.0032(13) 0.0128(14) 0.0263(13)
Cl2 0.0570(14) 0.119(2) 0.098(2) -0.0384(18) 0.0067(14) 0.0083(14)

loop_
_atom_type_symbol
_atom_type_description
_atom_type_scat_dispersion_real
_atom_type_scat_dispersion_imag
_atom_type_scat_source
C C 0.0033 0.0016 'International Tables Vol C Tables 4.2.6.8 and 6.1.1.4'
H H 0.0000 0.0000 'International Tables Vol C Tables 4.2.6.8 and 6.1.1.4'
Cl Cl 0.1484 0.1585 'International Tables Vol C Tables 4.2.6.8 and 6.1.1.4'
Ni Ni 0.3393 1.1124 'International Tables Vol C Tables 4.2.6.8 and 6.1.1.4'
P P 0.1023 0.0942 'International Tables Vol C Tables 4.2.6.8 and 6.1.1.4'

loop_
_geom_angle_atom_site_label_1
_geom_angle_atom_site_label_2
_geom_angle_atom_site_label_3
_geom_angle
_geom_angle_site_symmetry_1
_geom_angle_site_symmetry_3
_geom_angle_publ_flag
C6 C1 C5 119.3(2) . . ?
C6 C1 C2 119.8(2) . . ?
C5 C1 C2 108.6(2) . . ?
C9 C2 C3 119.5(2) . . ?
C9 C2 C1 120.1(2) . . ?
C3 C2 C1 107.7(2) . . ?
C12 C3 C2 119.6(2) . . ?
C12 C3 C4 119.6(2) . . ?
C2 C3 C4 108.2(2) . . ?
C15 C4 C5 119.5(2) . . ?
C15 C4 C3 120.0(2) . . ?
C5 C4 C3 108.2(2) . . ?
C18 C5 C1 120.4(2) . . ?
C18 C5 C4 119.7(2) . . ?
C1 C5 C4 107.3(2) . . ?
C1 C6 C20 119.9(2) . . ?
C1 C6 C7 119.6(2) . . ?
C20 C6 C7 107.5(2) . . ?
C8 C7 C21 119.5(2) . . ?
C8 C7 C6 120.6(2) . . ?
C21 C7 C6 108.2(2) . . ?
C7 C8 C9 120.2(2) . . ?
C7 C8 C24 120.2(2) . . ?
C9 C8 C24 108.2(2) . . ?
C2 C9 C8 119.8(2) . . ?
C2 C9 C10 120.8(2) . . ?
C8 C9 C10 107.1(2) . . ?
C11 C10 C25 119.4(2) . . ?
C11 C10 C9 119.8(2) . . ?
C25 C10 C9 108.8(2) . . ?
C10 C11 C28 120.2(2) . . ?
C10 C11 C12 119.8(2) . . ?
C28 C11 C12 108.5(2) . . ?
C3 C12 C13 119.9(2) . . ?
C3 C12 C11 120.5(2) . . ?
C13 C12 C11 107.1(2) . . ?
C14 C13 C12 120.6(2) . . ?
C14 C13 C29 119.9(2) . . ?
C12 C13 C29 108.4(2) . . ?
C13 C14 C32 120.2(2) . . ?
C13 C14 C15 120.0(2) . . ?
C32 C14 C15 108.4(2) . . ?
C4 C15 C16 120.4(2) . . ?
C4 C15 C14 120.0(2) . . ?
C16 C15 C14 107.2(2) . . ?
C17 C16 C15 120.3(2) . . ?
C17 C16 C33 119.9(2) . . ?
C15 C16 C33 108.1(2) . . ?
C16 C17 C36 119.8(2) . . ?
C16 C17 C18 119.8(2) . . ?
C36 C17 C18 108.3(2) . . ?
C5 C18 C19 119.9(2) . . ?
C5 C18 C17 120.3(2) . . ?
C19 C18 C17 107.4(2) . . ?
C20 C19 C18 120.1(2) . . ?
C20 C19 C37 119.6(2) . . ?
C18 C19 C37 108.3(2) . . ?
C19 C20 C40 120.4(2) . . ?
C19 C20 C6 120.4(2) . . ?
C40 C20 C6 107.9(2) . . ?
C22 C21 C40 121.8(2) . . ?
C22 C21 C7 121.1(2) . . ?
C40 C21 C7 107.7(2) . . ?
C41 C22 C21 115.5(2) . . ?
C41 C22 C23 118.7(2) . . ?
C21 C22 C23 119.3(2) . . ?
C24 C23 C44 116.1(2) . . ?
C24 C23 C22 118.2(2) . . ?
C44 C23 C22 119.1(2) . . ?
C23 C24 C25 121.1(2) . . ?
C23 C24 C8 121.4(2) . . ?
C25 C24 C8 108.2(2) . . ?
C26 C25 C24 121.4(2) . . ?
C26 C25 C10 121.6(2) . . ?
C24 C25 C10 107.7(2) . . ?
C45 C26 C25 116.1(2) . . ?
C45 C26 C27 118.5(2) . . ?
C25 C26 C27 118.6(2) . . ?
C48 C27 C28 116.3(2) . . ?
C48 C27 C26 118.9(2) . . ?
C28 C27 C26 118.4(2) . . ?
C27 C28 C29 120.8(2) . . ?
C27 C28 C11 121.5(2) . . ?
C29 C28 C11 108.2(2) . . ?
C30 C29 C28 121.6(2) . . ?
C30 C29 C13 121.2(2) . . ?
C28 C29 C13 107.8(2) . . ?
C29 C30 C49 116.0(2) . . ?
C29 C30 C31 118.6(2) . . ?
C49 C30 C31 118.8(2) . . ?
C52 C31 C32 116.3(2) . . ?
C52 C31 C30 118.4(2) . . ?
C32 C31 C30 118.7(2) . . ?
C31 C32 C33 121.4(2) . . ?
C31 C32 C14 121.1(2) . . ?
C33 C32 C14 107.9(2) . . ?
C34 C33 C32 121.4(2) . . ?
C34 C33 C16 121.3(2) . . ?
C32 C33 C16 108.4(2) . . ?
C33 C34 C53 115.8(2) . . ?
C33 C34 C35 118.2(2) . . ?
C53 C34 C35 118.7(2) . . ?
C56 C35 C36 116.2(2) . . ?
C56 C35 C34 117.8(2) . . ?
C36 C35 C34 119.1(2) . . ?
C35 C36 C37 121.3(2) . . ?
C35 C36 C17 121.3(2) . . ?
C37 C36 C17 107.9(2) . . ?
C38 C37 C36 121.03(19) . . ?
C38 C37 C19 121.3(2) . . ?
C36 C37 C19 108.1(2) . . ?
C37 C38 C57 116.3(2) . . ?
C37 C38 C39 118.7(2) . . ?
C57 C38 C39 118.25(19) . . ?
C60 C39 C40 116.3(2) . . ?
C60 C39 C38 117.99(19) . . ?
C40 C39 C38 118.9(2) . . ?
C39 C40 C21 121.0(2) . . ?
C39 C40 C20 120.9(2) . . ?
C21 C40 C20 108.7(2) . . ?
C22 C41 C60 121.6(2) . . ?
C22 C41 C42 121.0(2) . . ?
C60 C41 C42 108.55(19) . . ?
C43 C42 C61 120.8(2) . . ?
C43 C42 C41 120.2(2) . . ?
C61 C42 C41 108.0(2) . . ?
C42 C43 C62 119.5(2) . . ?
C42 C43 C44 119.7(2) . . ?
C62 C43 C44 108.5(2) . . ?
C23 C44 C45 121.6(2) . . ?
C23 C44 C43 121.1(2) . . ?
C45 C44 C43 108.0(2) . . ?
C26 C45 C44 121.1(2) . . ?
C26 C45 C46 121.2(2) . . ?
C44 C45 C46 108.1(2) . . ?
C47 C46 C62 120.2(2) . . ?
C47 C46 C45 120.0(2) . . ?
C62 C46 C45 108.0(2) . . ?
C46 C47 C48 119.6(2) . . ?
C46 C47 C63 120.4(2) . . ?
C48 C47 C63 107.9(2) . . ?
C27 C48 C49 121.6(2) . . ?
C27 C48 C47 121.5(2) . . ?
C49 C48 C47 107.7(2) . . ?
C30 C49 C48 121.0(2) . . ?
C30 C49 C50 121.5(2) . . ?
C48 C49 C50 108.5(2) . . ?
C51 C50 C63 119.8(2) . . ?
C51 C50 C49 119.6(2) . . ?
C63 C50 C49 108.1(2) . . ?
C50 C51 C64 121.1(2) . . ?
C50 C51 C52 120.0(2) . . ?
C64 C51 C52 108.4(2) . . ?
C31 C52 C53 121.2(2) . . ?
C31 C52 C51 121.5(2) . . ?
C53 C52 C51 108.4(2) . . ?
C34 C53 C52 121.6(2) . . ?
C34 C53 C54 121.7(2) . . ?
C52 C53 C54 107.9(2) . . ?
C55 C54 C53 119.2(2) . . ?
C55 C54 C64 120.3(2) . . ?
C53 C54 C64 108.11(19) . . ?
C54 C55 C56 119.7(2) . . ?
C54 C55 C65 121.8(2) . . ?
C56 C55 C65 109.81(18) . . ?
C35 C56 C57 121.24(19) . . ?
C35 C56 C55 122.5(2) . . ?
C57 C56 C55 107.89(19) . . ?
C38 C57 C56 121.52(19) . . ?
C38 C57 C58 122.3(2) . . ?
C56 C57 C58 108.00(18) . . ?
C59 C58 C57 119.26(19) . . ?
C59 C58 C65 122.33(19) . . ?
C57 C58 C65 109.68(19) . . ?
C58 C59 C60 119.9(2) . . ?
C58 C59 C61 119.94(19) . . ?
C60 C59 C61 107.92(19) . . ?
C39 C60 C41 121.4(2) . . ?
C39 C60 C59 121.8(2) . . ?
C41 C60 C59 108.13(19) . . ?
C66 C61 C42 120.0(2) . . ?
C66 C61 C59 120.09(19) . . ?
C42 C61 C59 107.35(18) . . ?
C67 C62 C43 119.7(2) . . ?
C67 C62 C46 119.5(2) . . ?
C43 C62 C46 107.28(19) . . ?
C68 C63 C50 119.4(2) . . ?
C68 C63 C47 119.6(2) . . ?
C50 C63 C47 107.78(19) . . ?
C69 C64 C51 119.6(2) . . ?
C69 C64 C54 120.2(2) . . ?
C51 C64 C54 107.2(2) . . ?
C55 C65 C58 103.79(17) . . ?
C55 C65 C70 118.23(18) . . ?
C58 C65 C70 118.08(18) . . ?
C55 C65 Ni1 123.97(15) . . ?
C58 C65 Ni1 122.30(15) . . ?
C70 C65 Ni1 67.78(11) . . ?
C61 C66 C67 119.31(19) . . ?
C61 C66 C70 122.39(19) . . ?
C67 C66 C70 110.09(19) . . ?
C62 C67 C68 120.4(2) . . ?
C62 C67 C66 120.6(2) . . ?
C68 C67 C66 107.61(19) . . ?
C63 C68 C67 119.9(2) . . ?
C63 C68 C69 120.9(2) . . ?
C67 C68 C69 108.01(19) . . ?
C64 C69 C68 119.3(2) . . ?
C64 C69 C70 122.02(19) . . ?
C68 C69 C70 109.78(19) . . ?
C69 C70 C66 103.45(17) . . ?
C69 C70 C65 116.71(18) . . ?
C66 C70 C65 116.40(17) . . ?
C69 C70 Ni1 125.39(15) . . ?
C66 C70 Ni1 124.09(15) . . ?
C65 C70 Ni1 66.88(11) . . ?
C65 Ni1 C70 45.34(9) . . ?
C65 Ni1 P2 155.25(7) . . ?
C70 Ni1 P2 110.00(6) . . ?
C65 Ni1 P1 105.61(7) . . ?
C70 Ni1 P1 150.93(6) . . ?
P2 Ni1 P1 99.07(2) . . ?
C80 P1 C74 103.83(10) . . ?
C80 P1 C71 101.94(11) . . ?
C74 P1 C71 104.68(10) . . ?
C80 P1 Ni1 115.55(8) . . ?
C74 P1 Ni1 116.75(7) . . ?
C71 P1 Ni1 112.44(8) . . ?
C86 P2 C92 101.72(10) . . ?
C86 P2 C73 107.08(10) . . ?
C92 P2 C73 100.49(10) . . ?
C86 P2 Ni1 109.43(7) . . ?
C92 P2 Ni1 120.93(7) . . ?
C73 P2 Ni1 115.60(7) . . ?
C72 C71 P1 111.29(15) . . ?
C72 C71 H71A 109.4 . . ?
P1 C71 H71A 109.4 . . ?
C72 C71 H71B 109.4 . . ?
P1 C71 H71B 109.4 . . ?
H71A C71 H71B 108.0 . . ?
C71 C72 C73 115.39(18) . . ?
C71 C72 H72A 108.4 . . ?
C73 C72 H72A 108.4 . . ?
C71 C72 H72B 108.4 . . ?
C73 C72 H72B 108.4 . . ?
H72A C72 H72B 107.5 . . ?
C72 C73 P2 118.60(15) . . ?
C72 C73 H73A 107.7 . . ?
P2 C73 H73A 107.7 . . ?
C72 C73 H73B 107.7 . . ?
P2 C73 H73B 107.7 . . ?
H73A C73 H73B 107.1 . . ?
C79 C74 C75 118.4(2) . . ?
C79 C74 P1 119.14(16) . . ?
C75 C74 P1 122.05(17) . . ?
C76 C75 C74 120.9(2) . . ?
C76 C75 H75 119.5 . . ?
C74 C75 H75 119.5 . . ?
C77 C76 C75 120.4(2) . . ?
C77 C76 H76 119.8 . . ?
C75 C76 H76 119.8 . . ?
C78 C77 C76 119.2(2) . . ?
C78 C77 H77 120.4 . . ?
C76 C77 H77 120.4 . . ?
C77 C78 C79 120.6(2) . . ?
C77 C78 H78 119.7 . . ?
C79 C78 H78 119.7 . . ?
C74 C79 C78 120.6(2) . . ?
C74 C79 H79 119.7 . . ?
C78 C79 H79 119.7 . . ?
C81 C80 C85 119.1(2) . . ?
C81 C80 P1 119.35(19) . . ?
C85 C80 P1 121.29(18) . . ?
C80 C81 C82 118.9(3) . . ?
C80 C81 H81 120.5 . . ?
C82 C81 H81 120.5 . . ?
C83 C82 C81 121.3(3) . . ?
C83 C82 H82 119.4 . . ?
C81 C82 H82 119.4 . . ?
C82 C83 C84 120.4(3) . . ?
C82 C83 H83 119.8 . . ?
C84 C83 H83 119.8 . . ?
C83 C84 C85 119.4(3) . . ?
C83 C84 H84 120.3 . . ?
C85 C84 H84 120.3 . . ?
C84 C85 C80 120.7(3) . . ?
C84 C85 H85 119.6 . . ?
C80 C85 H85 119.6 . . ?
C87 C86 C91 118.9(2) . . ?
C87 C86 P2 124.89(17) . . ?
C91 C86 P2 116.19(16) . . ?
C86 C87 C88 120.3(2) . . ?
C86 C87 H87 119.9 . . ?
C88 C87 H87 119.9 . . ?
C89 C88 C87 120.4(2) . . ?
C89 C88 H88 119.8 . . ?
C87 C88 H88 119.8 . . ?
C88 C89 C90 119.9(2) . . ?
C88 C89 H89 120.0 . . ?
C90 C89 H89 120.0 . . ?
C91 C90 C89 120.0(2) . . ?
C91 C90 H90 120.0 . . ?
C89 C90 H90 120.0 . . ?
C90 C91 C86 120.6(2) . . ?
C90 C91 H91 119.7 . . ?
C86 C91 H91 119.7 . . ?
C97 C92 C93 118.8(2) . . ?
C97 C92 P2 119.36(16) . . ?
C93 C92 P2 121.77(16) . . ?
C94 C93 C92 120.5(2) . . ?
C94 C93 H93 119.7 . . ?
C92 C93 H93 119.7 . . ?
C93 C94 C95 120.3(2) . . ?
C93 C94 H94 119.8 . . ?
C95 C94 H94 119.8 . . ?
C96 C95 C94 119.8(2) . . ?
C96 C95 H95 120.1 . . ?
C94 C95 H95 120.1 . . ?
C95 C96 C97 119.9(2) . . ?
C95 C96 H96 120.0 . . ?
C97 C96 H96 120.0 . . ?
C92 C97 C96 120.54(19) . . ?
C92 C97 H97 119.7 . . ?
C96 C97 H97 119.7 . . ?
C3S Cl1 C4S 110.0(14) 2_656 2_656 ?
C3S Cl1 C1S 16.1(14) 2_656 . ?
C4S Cl1 C1S 94.7(4) 2_656 . ?
C3S Cl1 C2S 11.2(9) 2_656 2_656 ?
C4S Cl1 C2S 99.3(6) 2_656 2_656 ?
C1S Cl1 C2S 4.9(5) . 2_656 ?
C6S Cl2 C5S 101.0(16) 2_656 2_656 ?
C6S Cl2 C2S 17.2(18) 2_656 . ?
C5S Cl2 C2S 92.6(3) 2_656 . ?
C6S Cl2 C1S 13.8(12) 2_656 2_656 ?
C5S Cl2 C1S 97.3(6) 2_656 2_656 ?
C2S Cl2 C1S 5.0(5) . 2_656 ?
C2S C1S C3S 140(4) 2_656 2_656 ?
C2S C1S C2S 90(2) 2_656 . ?
C3S C1S C2S 128.5(12) 2_656 . ?
C2S C1S C6S 31(3) 2_656 . ?
C3S C1S C6S 111.5(12) 2_656 . ?
C2S C1S C6S 120.0 . . ?
C2S C1S C1S 77(2) 2_656 2_656 ?
C3S C1S C1S 141.5(14) 2_656 2_656 ?
C2S C1S C1S 13.4(4) . 2_656 ?
C6S C1S C1S 106.7(4) . 2_656 ?
C2S C1S Cl1 149(3) 2_656 . ?
C3S C1S Cl1 9.1(8) 2_656 . ?
C2S C1S Cl1 119.7(4) . . ?
C6S C1S Cl1 120.3(4) . . ?
C1S C1S Cl1 133.0(7) 2_656 . ?
C2S C1S Cl2 27(2) 2_656 2_656 ?
C3S C1S Cl2 113.8(11) 2_656 2_656 ?
C2S C1S Cl2 117.1(2) . 2_656 ?
C6S C1S Cl2 6.1(3) . 2_656 ?
C1S C1S Cl2 103.7(5) 2_656 2_656 ?
Cl1 C1S Cl2 122.9(4) . 2_656 ?
C1S C2S C6S 141(4) 2_656 2_656 ?
C1S C2S C3S 32(3) 2_656 . ?
C6S C2S C3S 111.7(12) 2_656 . ?
C1S C2S C1S 90(3) 2_656 . ?
C6S C2S C1S 128.3(12) 2_656 . ?
C3S C2S C1S 120.0 . . ?
C1S C2S C2S 76(3) 2_656 2_656 ?
C6S C2S C2S 141.3(13) 2_656 2_656 ?
C3S C2S C2S 106.8(4) . 2_656 ?
C1S C2S C2S 13.4(4) . 2_656 ?
C1S C2S Cl2 148(3) 2_656 . ?
C6S C2S Cl2 9.5(10) 2_656 . ?
C3S C2S Cl2 117.7(5) . . ?
C1S C2S Cl2 122.1(5) . . ?
C2S C2S Cl2 135.5(6) 2_656 . ?
C1S C2S Cl1 26(3) 2_656 2_656 ?
C6S C2S Cl1 116.6(11) 2_656 2_656 ?
C3S C2S Cl1 5.1(2) . 2_656 ?
C1S C2S Cl1 115.03(19) . 2_656 ?
C2S C2S Cl1 101.7(4) 2_656 2_656 ?
Cl2 C2S Cl1 122.7(5) . 2_656 ?
C2S C3S C4S 120.0 . . ?
C2S C3S H3S 120.0 . . ?
C4S C3S H3S 120.0 . . ?
C3S C4S C5S 120.0 . . ?
C3S C4S H4S 120.0 . . ?
C5S C4S H4S 120.0 . . ?
C6S C5S C4S 120.0 . . ?
C6S C5S H5S 120.0 . . ?
C4S C5S H5S 120.0 . . ?
C5S C6S C1S 120.0 . . ?
C5S C6S H6S 120.0 . . ?
C1S C6S H6S 120.0 . . ?

loop_
_geom_bond_atom_site_label_1
_geom_bond_atom_site_label_2
_geom_bond_distance
_geom_bond_site_symmetry_2
_geom_bond_publ_flag
C1 C6 1.380(4) . ?
C1 C5 1.447(4) . ?
C1 C2 1.449(4) . ?
C2 C9 1.385(4) . ?
C2 C3 1.437(4) . ?
C3 C12 1.393(4) . ?
C3 C4 1.450(4) . ?
C4 C15 1.385(4) . ?
C4 C5 1.448(4) . ?
C5 C18 1.384(3) . ?
C6 C20 1.442(4) . ?
C6 C7 1.443(4) . ?
C7 C8 1.376(4) . ?
C7 C21 1.437(3) . ?
C8 C9 1.431(4) . ?
C8 C24 1.447(3) . ?
C9 C10 1.443(4) . ?
C10 C11 1.373(4) . ?
C10 C25 1.433(3) . ?
C11 C28 1.439(3) . ?
C11 C12 1.444(4) . ?
C12 C13 1.437(4) . ?
C13 C14 1.377(4) . ?
C13 C29 1.450(3) . ?
C14 C32 1.437(3) . ?
C14 C15 1.447(4) . ?
C15 C16 1.436(3) . ?
C16 C17 1.373(4) . ?
C16 C33 1.443(3) . ?
C17 C36 1.431(3) . ?
C17 C18 1.443(3) . ?
C18 C19 1.427(3) . ?
C19 C20 1.377(4) . ?
C19 C37 1.438(3) . ?
C20 C40 1.431(3) . ?
C21 C22 1.417(3) . ?
C21 C40 1.431(4) . ?
C22 C41 1.409(3) . ?
C22 C23 1.458(3) . ?
C23 C24 1.402(3) . ?
C23 C44 1.414(3) . ?
C24 C25 1.423(4) . ?
C25 C26 1.414(3) . ?
C26 C45 1.405(3) . ?
C26 C27 1.456(3) . ?
C27 C48 1.399(3) . ?
C27 C28 1.406(3) . ?
C28 C29 1.424(3) . ?
C29 C30 1.403(3) . ?
C30 C49 1.406(3) . ?
C30 C31 1.473(3) . ?
C31 C52 1.405(3) . ?
C31 C32 1.414(3) . ?
C32 C33 1.424(4) . ?
C33 C34 1.411(3) . ?
C34 C53 1.417(3) . ?
C34 C35 1.450(3) . ?
C35 C56 1.402(3) . ?
C35 C36 1.413(3) . ?
C36 C37 1.427(3) . ?
C37 C38 1.405(3) . ?
C38 C57 1.407(3) . ?
C38 C39 1.456(3) . ?
C39 C60 1.410(3) . ?
C39 C40 1.410(3) . ?
C41 C60 1.431(3) . ?
C41 C42 1.443(3) . ?
C42 C43 1.384(3) . ?
C42 C61 1.437(3) . ?
C43 C62 1.431(3) . ?
C43 C44 1.437(3) . ?
C44 C45 1.417(3) . ?
C45 C46 1.443(3) . ?
C46 C47 1.375(3) . ?
C46 C62 1.438(3) . ?
C47 C48 1.438(3) . ?
C47 C63 1.445(3) . ?
C48 C49 1.422(3) . ?
C49 C50 1.437(3) . ?
C50 C51 1.389(3) . ?
C50 C63 1.420(3) . ?
C51 C64 1.427(3) . ?
C51 C52 1.439(3) . ?
C52 C53 1.427(3) . ?
C53 C54 1.434(3) . ?
C54 C55 1.373(3) . ?
C54 C64 1.456(3) . ?
C55 C56 1.433(3) . ?
C55 C65 1.461(3) . ?
C56 C57 1.423(3) . ?
C57 C58 1.430(3) . ?
C58 C59 1.369(3) . ?
C58 C65 1.468(3) . ?
C59 C60 1.435(3) . ?
C59 C61 1.463(3) . ?
C61 C66 1.380(3) . ?
C62 C67 1.394(3) . ?
C63 C68 1.389(3) . ?
C64 C69 1.381(3) . ?
C65 C70 1.491(3) . ?
C65 Ni1 1.927(2) . ?
C66 C67 1.438(3) . ?
C66 C70 1.475(3) . ?
C67 C68 1.430(3) . ?
C68 C69 1.443(3) . ?
C69 C70 1.470(3) . ?
C70 Ni1 1.940(2) . ?
Ni1 P2 2.1436(6) . ?
Ni1 P1 2.1519(6) . ?
P1 C80 1.808(2) . ?
P1 C74 1.813(2) . ?
P1 C71 1.816(2) . ?
P2 C86 1.810(2) . ?
P2 C92 1.820(2) . ?
P2 C73 1.824(2) . ?
C71 C72 1.527(3) . ?
C71 H71A 0.9900 . ?
C71 H71B 0.9900 . ?
C72 C73 1.537(3) . ?
C72 H72A 0.9900 . ?
C72 H72B 0.9900 . ?
C73 H73A 0.9900 . ?
C73 H73B 0.9900 . ?
C74 C79 1.380(3) . ?
C74 C75 1.385(3) . ?
C75 C76 1.382(3) . ?
C75 H75 0.9500 . ?
C76 C77 1.375(4) . ?
C76 H76 0.9500 . ?
C77 C78 1.372(4) . ?
C77 H77 0.9500 . ?
C78 C79 1.389(3) . ?
C78 H78 0.9500 . ?
C79 H79 0.9500 . ?
C80 C81 1.379(3) . ?
C80 C85 1.392(3) . ?
C81 C82 1.401(4) . ?
C81 H81 0.9500 . ?
C82 C83 1.349(5) . ?
C82 H82 0.9500 . ?
C83 C84 1.372(5) . ?
C83 H83 0.9500 . ?
C84 C85 1.384(4) . ?
C84 H84 0.9500 . ?
C85 H85 0.9500 . ?
C86 C87 1.383(3) . ?
C86 C91 1.394(3) . ?
C87 C88 1.387(3) . ?
C87 H87 0.9500 . ?
C88 C89 1.371(4) . ?
C88 H88 0.9500 . ?
C89 C90 1.383(3) . ?
C89 H89 0.9500 . ?
C90 C91 1.377(3) . ?
C90 H90 0.9500 . ?
C91 H91 0.9500 . ?
C92 C97 1.389(3) . ?
C92 C93 1.395(3) . ?
C93 C94 1.379(3) . ?
C93 H93 0.9500 . ?
C94 C95 1.387(3) . ?
C94 H94 0.9500 . ?
C95 C96 1.381(3) . ?
C95 H95 0.9500 . ?
C96 C97 1.394(3) . ?
C96 H96 0.9500 . ?
C97 H97 0.9500 . ?
Cl1 C3S 0.641(7) 2_656 ?
Cl1 C4S 1.034(14) 2_656 ?
Cl1 C1S 1.723(6) . ?
Cl1 C2S 2.013(6) 2_656 ?
Cl2 C6S 0.623(8) 2_656 ?
Cl2 C5S 1.129(15) 2_656 ?
Cl2 C2S 1.698(6) . ?
Cl2 C1S 1.987(7) 2_656 ?
C1S C2S 0.331(11) 2_656 ?
C1S C3S 1.121(10) 2_656 ?
C1S C2S 1.3900 . ?
C1S C6S 1.3900 . ?
C1S C1S 1.426(14) 2_656 ?
C1S Cl2 1.987(7) 2_656 ?
C2S C1S 0.331(10) 2_656 ?
C2S C6S 1.118(10) 2_656 ?
C2S C3S 1.3900 . ?
C2S C2S 1.431(14) 2_656 ?
C2S Cl1 2.013(7) 2_656 ?
C3S C4S 1.3900 . ?
C3S H3S 0.9500 . ?
C4S C5S 1.3900 . ?
C4S H4S 0.9500 . ?
C5S C6S 1.3900 . ?
C5S H5S 0.9500 . ?
C6S H6S 0.9500 . ?
